data_2238166
loop_
_publ_author_name
'Hameed, Shahid'
'Ahmad, Mushtaq'
'Tahir, M. Nawaz'
'Shah, Muhammad Abdullah'
'Shad, Hazoor Ahmad'

_publ_section_title
;
 <i>N</i>'-[(<i>E</i>)-4-Bromobenzylidene]pyrazine-2-carbohydrazide
;
_journal_coeditor_code GK2580
_journal_issue 7
_journal_name_full 'Acta Crystallographica Section E'
_journal_page_first o1141
_journal_paper_doi 10.1107/S1600536813016917
_journal_volume 69
_journal_year 2013
_chemical_formula_iupac 'C12 H9 Br N4 O'
_chemical_formula_moiety 'C12 H9 Br N4 O'
_chemical_formula_sum 'C12 H9 Br N4 O'
_chemical_formula_weight 305.14
_chemical_name_systematic
;
<i>N</i>'-[(<i>E</i>)-4-Bromobenzylidene]pyrazine-2-carbohydrazide
;
_space_group_IT_number 2
_symmetry_cell_setting triclinic
_symmetry_space_group_name_Hall '-P 1'
_symmetry_space_group_name_H-M 'P -1'
_atom_sites_solution_hydrogens geom
_atom_sites_solution_primary direct
_atom_sites_solution_secondary difmap
_audit_creation_method SHELXL-97
_cell_angle_alpha 83.273(7)
_cell_angle_beta 80.086(7)
_cell_angle_gamma 72.440(6)
_cell_formula_units_Z 2
_cell_length_a 5.8947(9)
_cell_length_b 7.6941(12)
_cell_length_c 14.029(2)
_cell_measurement_reflns_used 1403
_cell_measurement_temperature 296(2)
_cell_measurement_theta_max 25.50
_cell_measurement_theta_min 2.06
_cell_volume 596.13(16)
_computing_cell_refinement 'SAINT (Bruker, 2007)'
_computing_data_collection 'APEX2 (Bruker, 2007)'
_computing_data_reduction 'SAINT (Bruker, 2007)'
_computing_molecular_graphics 'ORTEP-3 for Windows (Farrugia, 2012) and PLATON (Spek, 2009)'
_computing_publication_material 'WinGX (Farrugia, 2012) and PLATON (Spek, 2009)'
_computing_structure_refinement 'SHELXL97 (Sheldrick, 2008)'
_computing_structure_solution 'SHELXS97 (Sheldrick, 2008)'
_diffrn_ambient_temperature 296(2)
_diffrn_detector_area_resol_mean 8.10
_diffrn_measured_fraction_theta_full 0.992
_diffrn_measured_fraction_theta_max 0.963
_diffrn_measurement_device_type 'Bruker Kappa APEXII CCD'
_diffrn_measurement_method \w
_diffrn_radiation_monochromator graphite
_diffrn_radiation_source 'fine-focus sealed tube'
_diffrn_radiation_type MoK\a
_diffrn_radiation_wavelength 0.71073
_diffrn_reflns_av_R_equivalents 0.0741
_diffrn_reflns_av_sigmaI/netI 0.0496
_diffrn_reflns_limit_h_max 6
_diffrn_reflns_limit_h_min -7
_diffrn_reflns_limit_k_max 9
_diffrn_reflns_limit_k_min -9
_diffrn_reflns_limit_l_max 17
_diffrn_reflns_limit_l_min -17
_diffrn_reflns_number 7382
_diffrn_reflns_theta_full 25.242
_diffrn_reflns_theta_max 27.049
_diffrn_reflns_theta_min 1.477
_diffrn_standards_interval_count 0
_diffrn_standards_interval_time 0
_diffrn_standards_number 0
_exptl_absorpt_coefficient_mu 3.440
_exptl_absorpt_correction_T_max 0.503
_exptl_absorpt_correction_T_min 0.425
_exptl_absorpt_correction_type multi-scan
_exptl_absorpt_process_details '(SADABS; Bruker, 2005)'
_exptl_crystal_colour white
_exptl_crystal_density_diffrn 1.700
_exptl_crystal_density_method 'not measured'
_exptl_crystal_description prism
_exptl_crystal_F_000 304
_exptl_crystal_size_max 0.26
_exptl_crystal_size_mid 0.22
_exptl_crystal_size_min 0.20
_refine_diff_density_max 0.280
_refine_diff_density_min -0.300
_refine_ls_goodness_of_fit_ref 0.943
_refine_ls_hydrogen_treatment constr
_refine_ls_matrix_type full
_refine_ls_number_parameters 163
_refine_ls_number_reflns 2529
_refine_ls_number_restraints 0
_refine_ls_restrained_S_all 0.943
_refine_ls_R_factor_all 0.0981
_refine_ls_R_factor_gt 0.0389
_refine_ls_shift/su_max 0.000
_refine_ls_shift/su_mean 0.000
_refine_ls_structure_factor_coef Fsqd
_refine_ls_weighting_details 'w=1/[\s^2^(Fo^2^)+(0.0355P)^2^] where P=(Fo^2^+2Fc^2^)/3'
_refine_ls_weighting_scheme calc
_refine_ls_wR_factor_gt 0.0713
_refine_ls_wR_factor_ref 0.0842
_reflns_number_gt 1403
_reflns_number_total 2529
_reflns_threshold_expression I>2\s(I)
_cod_data_source_file gk2580.cif
_cod_data_source_block I
_cod_original_cell_volume 596.11(16)
_cod_database_code 2238166
_cod_database_fobs_code 2238166

loop_
_symmetry_equiv_pos_site_id
_symmetry_equiv_pos_as_xyz
1 x,y,z
2 -x,-y,-z

loop_
_atom_site_type_symbol
_atom_site_label
_atom_site_fract_x
_atom_site_fract_y
_atom_site_fract_z
_atom_site_U_iso_or_equiv
_atom_site_adp_type
_atom_site_calc_flag
_atom_site_occupancy
Br Br1 0.36405(7) 0.25644(5) 0.47485(3) 0.07332(19) Uani d 1
O O1 -0.4594(4) 0.8146(3) -0.03918(16) 0.0633(7) Uani d 1
N N1 -0.0274(4) 0.9547(3) -0.21291(18) 0.0486(7) Uani d 1
N N2 -0.4307(5) 1.1093(4) -0.3071(2) 0.0599(8) Uani d 1
N N3 -0.0701(5) 0.7949(3) -0.03380(18) 0.0523(7) Uani d 1
H H3A 0.0565 0.8198 -0.0649 0.063 Uiso calc 1
N N4 -0.0613(5) 0.7038(3) 0.05682(19) 0.0508(7) Uani d 1
C C1 -0.2458(5) 0.9456(4) -0.1727(2) 0.0401(8) Uani d 1
C C2 -0.0148(6) 1.0405(4) -0.3008(2) 0.0538(9) Uani d 1
H H2 0.1337 1.0501 -0.3321 0.065 Uiso calc 1
C C3 -0.2126(6) 1.1151(4) -0.3467(2) 0.0549(9) Uani d 1
H H3 -0.1927 1.1724 -0.4084 0.066 Uiso calc 1
C C4 -0.4426(6) 1.0230(4) -0.2191(3) 0.0540(9) Uani d 1
H H4 -0.5918 1.0148 -0.1877 0.065 Uiso calc 1
C C5 -0.2732(6) 0.8455(4) -0.0745(2) 0.0476(8) Uani d 1
C C6 0.1460(6) 0.6511(4) 0.0827(2) 0.0496(9) Uani d 1
H H6 0.2748 0.6734 0.0398 0.060 Uiso calc 1
C C7 0.1898(6) 0.5575(4) 0.1764(2) 0.0449(8) Uani d 1
C C8 0.0083(6) 0.5360(4) 0.2494(2) 0.0496(8) Uani d 1
H H8 -0.1509 0.5833 0.2386 0.060 Uiso calc 1
C C9 0.0571(6) 0.4466(4) 0.3372(2) 0.0524(9) Uani d 1
H H9 -0.0679 0.4339 0.3853 0.063 Uiso calc 1
C C10 0.2919(6) 0.3757(4) 0.3537(2) 0.0500(8) Uani d 1
C C11 0.4775(6) 0.3941(4) 0.2827(2) 0.0555(9) Uani d 1
H H11 0.6361 0.3455 0.2939 0.067 Uiso calc 1
C C12 0.4264(6) 0.4854(4) 0.1945(2) 0.0543(9) Uani d 1
H H12 0.5516 0.4989 0.1467 0.065 Uiso calc 1

loop_
_atom_site_aniso_label
_atom_site_aniso_U_11
_atom_site_aniso_U_22
_atom_site_aniso_U_33
_atom_site_aniso_U_12
_atom_site_aniso_U_13
_atom_site_aniso_U_23
Br1 0.0815(3) 0.0777(3) 0.0601(3) -0.0224(2) -0.0225(2) 0.01461(19)
O1 0.0580(15) 0.0762(17) 0.0622(15) -0.0398(13) 0.0071(13) 0.0006(12)
N1 0.0420(16) 0.0576(17) 0.0482(17) -0.0216(13) -0.0063(13) 0.0069(13)
N2 0.0479(18) 0.070(2) 0.064(2) -0.0208(15) -0.0186(16) 0.0107(15)
N3 0.0564(19) 0.0604(18) 0.0429(16) -0.0271(14) -0.0057(15) 0.0106(13)
N4 0.0555(19) 0.0552(17) 0.0433(17) -0.0238(14) -0.0035(14) 0.0059(13)
C1 0.0373(19) 0.0392(18) 0.0455(19) -0.0143(15) -0.0058(16) -0.0009(14)
C2 0.048(2) 0.066(2) 0.050(2) -0.0259(17) -0.0076(18) 0.0125(17)
C3 0.057(2) 0.061(2) 0.051(2) -0.0225(18) -0.0159(19) 0.0060(17)
C4 0.041(2) 0.062(2) 0.062(2) -0.0221(17) -0.0034(18) -0.0014(18)
C5 0.052(2) 0.047(2) 0.048(2) -0.0234(17) -0.0001(18) -0.0048(16)
C6 0.055(2) 0.053(2) 0.045(2) -0.0293(17) -0.0008(18) 0.0027(16)
C7 0.048(2) 0.0429(18) 0.048(2) -0.0225(15) -0.0039(17) -0.0031(15)
C8 0.0401(19) 0.053(2) 0.057(2) -0.0192(16) -0.0062(17) 0.0068(17)
C9 0.048(2) 0.059(2) 0.051(2) -0.0221(17) -0.0024(18) 0.0051(17)
C10 0.052(2) 0.049(2) 0.051(2) -0.0199(16) -0.0092(18) 0.0019(15)
C11 0.043(2) 0.060(2) 0.065(2) -0.0157(17) -0.0119(19) -0.0025(18)
C12 0.048(2) 0.064(2) 0.054(2) -0.0247(17) 0.0008(18) -0.0048(18)

loop_
_atom_type_symbol
_atom_type_description
_atom_type_scat_dispersion_real
_atom_type_scat_dispersion_imag
_atom_type_scat_source
C C 0.0033 0.0016 'International Tables Vol C Tables 4.2.6.8 and 6.1.1.4'
H H 0.0000 0.0000 'International Tables Vol C Tables 4.2.6.8 and 6.1.1.4'
N N 0.0061 0.0033 'International Tables Vol C Tables 4.2.6.8 and 6.1.1.4'
O O 0.0106 0.0060 'International Tables Vol C Tables 4.2.6.8 and 6.1.1.4'
Br Br -0.2901 2.4595 'International Tables Vol C Tables 4.2.6.8 and 6.1.1.4'

loop_
_geom_angle_atom_site_label_1
_geom_angle_atom_site_label_2
_geom_angle_atom_site_label_3
_geom_angle
C2 N1 C1 115.4(3)
C3 N2 C4 114.6(3)
C5 N3 N4 121.3(3)
C5 N3 H3A 119.4
N4 N3 H3A 119.4
C6 N4 N3 114.5(3)
N1 C1 C4 121.5(3)
N1 C1 C5 118.5(3)
C4 C1 C5 119.9(3)
N1 C2 C3 122.4(3)
N1 C2 H2 118.8
C3 C2 H2 118.8
N2 C3 C2 122.8(3)
N2 C3 H3 118.6
C2 C3 H3 118.6
N2 C4 C1 123.2(3)
N2 C4 H4 118.4
C1 C4 H4 118.4
O1 C5 N3 125.4(3)
O1 C5 C1 121.7(3)
N3 C5 C1 112.9(3)
N4 C6 C7 122.5(3)
N4 C6 H6 118.7
C7 C6 H6 118.7
C8 C7 C12 117.9(3)
C8 C7 C6 123.3(3)
C12 C7 C6 118.7(3)
C9 C8 C7 121.6(3)
C9 C8 H8 119.2
C7 C8 H8 119.2
C8 C9 C10 119.7(3)
C8 C9 H9 120.2
C10 C9 H9 120.2
C9 C10 C11 120.4(3)
C9 C10 Br1 120.6(3)
C11 C10 Br1 119.0(3)
C10 C11 C12 119.5(3)
C10 C11 H11 120.2
C12 C11 H11 120.2
C11 C12 C7 120.9(3)
C11 C12 H12 119.6
C7 C12 H12 119.6

loop_
_geom_bond_atom_site_label_1
_geom_bond_atom_site_label_2
_geom_bond_distance
Br1 C10 1.886(3)
O1 C5 1.204(3)
N1 C2 1.329(4)
N1 C1 1.332(3)
N2 C3 1.322(4)
N2 C4 1.332(4)
N3 C5 1.346(4)
N3 N4 1.379(3)
N3 H3A 0.8600
N4 C6 1.268(4)
C1 C4 1.370(4)
C1 C5 1.506(4)
C2 C3 1.368(4)
C2 H2 0.9300
C3 H3 0.9300
C4 H4 0.9300
C6 C7 1.447(4)
C6 H6 0.9300
C7 C8 1.383(4)
C7 C12 1.393(4)
C8 C9 1.370(4)
C8 H8 0.9300
C9 C10 1.376(4)
C9 H9 0.9300
C10 C11 1.377(4)
C11 C12 1.382(4)
C11 H11 0.9300
C12 H12 0.9300

loop_
_geom_hbond_atom_site_label_D
_geom_hbond_atom_site_label_H
_geom_hbond_atom_site_label_A
_geom_hbond_site_symmetry_A
_geom_hbond_distance_DH
_geom_hbond_distance_HA
_geom_hbond_distance_DA
_geom_hbond_angle_DHA
C6 H6 O1 1_655 0.93 2.24 3.132(4) 161
N3 H3A N1 . 0.86 2.27 2.671(3) 108

loop_
_geom_torsion_atom_site_label_1
_geom_torsion_atom_site_label_2
_geom_torsion_atom_site_label_3
_geom_torsion_atom_site_label_4
_geom_torsion
C5 N3 N4 C6 174.4(3)
C2 N1 C1 C4 -1.1(4)
C2 N1 C1 C5 178.2(3)
C1 N1 C2 C3 0.3(5)
C4 N2 C3 C2 -0.7(5)
N1 C2 C3 N2 0.7(5)
C3 N2 C4 C1 -0.1(5)
N1 C1 C4 N2 1.0(5)
C5 C1 C4 N2 -178.2(3)
N4 N3 C5 O1 -1.9(5)
N4 N3 C5 C1 179.1(2)
N1 C1 C5 O1 -171.5(3)
C4 C1 C5 O1 7.8(5)
N1 C1 C5 N3 7.6(4)
C4 C1 C5 N3 -173.2(3)
N3 N4 C6 C7 178.3(3)
N4 C6 C7 C8 -7.6(5)
N4 C6 C7 C12 172.5(3)
C12 C7 C8 C9 -0.1(5)
C6 C7 C8 C9 -180.0(3)
C7 C8 C9 C10 -0.1(5)
C8 C9 C10 C11 0.0(5)
C8 C9 C10 Br1 178.7(2)
C9 C10 C11 C12 0.4(5)
Br1 C10 C11 C12 -178.3(2)
C10 C11 C12 C7 -0.6(5)
C8 C7 C12 C11 0.5(5)
C6 C7 C12 C11 -179.7(3)
